data_1572433
loop_
_publ_author_name
'Miller, Justin D.'
'Walsh, Mitchell M.'
'Lee, Kyounghoon'
'Moore, Curtis E.'
'Thomas, Christine M.'

_publ_section_title
;
 Hydrogen atom abstraction as a synthetic route to a square planar
 Co<sup>II</sup> complex with a redox-active tetradentate PNNP ligand.
;
_journal_issue 37
_journal_name_full 'Chemical science'
_journal_page_first 15311
_journal_page_last 15320
_journal_paper_doi 10.1039/d4sc03364g
_journal_volume 15
_journal_year 2024
_chemical_absolute_configuration ad
_chemical_formula_moiety 'C42 H38 Co N2 O P2, F6 P, C4 H8 O'
_chemical_formula_sum 'C46 H46 Co F6 N2 O2 P3'
_chemical_formula_weight 924.69
_chemical_properties_physical Air-sensitive,Moisture-sensitive,Oxygen-sensitive
_space_group_crystal_system monoclinic
_space_group_IT_number 4
_space_group_name_Hall 'P 2yb'
_space_group_name_H-M_alt 'P 1 21 1'
_atom_sites_solution_hydrogens geom
_atom_sites_solution_primary dual
_atom_sites_solution_secondary difmap
_audit_creation_date 2024-02-20
_audit_creation_method
;
Olex2 1.5-alpha
(compiled 2024.02.16 svn.r378c4104 for OlexSys, GUI svn.r6928)
;
_audit_update_record
;
2024-05-09 deposited with the CCDC.	2024-08-19 downloaded from the CCDC.
;
_cell_angle_alpha 90
_cell_angle_beta 96.740(2)
_cell_angle_gamma 90
_cell_formula_units_Z 2
_cell_length_a 10.8969(4)
_cell_length_b 13.5727(5)
_cell_length_c 14.1536(6)
_cell_measurement_reflns_used 5480
_cell_measurement_temperature 100.0
_cell_measurement_theta_max 26.308
_cell_measurement_theta_min 2.236
_cell_volume 2078.86(14)
_computing_cell_refinement 'SAINT v8.40B (Bruker, 2021)'
_computing_data_collection 'APEX3 v2022.10-0 (Bruker, 2022)'
_computing_data_reduction 'SAINT v8.40B (Bruker, 2021)'
_computing_molecular_graphics 'Olex2 1.5-alpha (Dolomanov et al., 2009)'
_computing_publication_material 'Olex2 1.5-alpha (Dolomanov et al., 2009)'
_computing_structure_refinement 'XL  (Sheldrick, 2008)'
_computing_structure_solution 'ShelXT (Sheldrick, 2015)'
_diffrn_ambient_temperature 100.0
_diffrn_detector 'Bruker Photon III area detector'
_diffrn_detector_area_resol_mean 10.5
_diffrn_detector_type 'CMOS area detector'
_diffrn_measured_fraction_theta_full 0.999
_diffrn_measured_fraction_theta_max 0.996
_diffrn_measurement_device 'Kappa Four-Circle Diffractometer'
_diffrn_measurement_device_type 'Bruker D8 Venture'
_diffrn_measurement_method '\w and \f scans'
_diffrn_radiation_monochromator 'Double Bounce Multilayer Mirrors'
_diffrn_radiation_probe x-ray
_diffrn_radiation_type MoK\a
_diffrn_radiation_wavelength 0.71073
_diffrn_radiation_xray_symbol K-L~3~
_diffrn_reflns_av_R_equivalents 0.0847
_diffrn_reflns_av_unetI/netI 0.0388
_diffrn_reflns_Laue_measured_fraction_full 0.999
_diffrn_reflns_Laue_measured_fraction_max 0.996
_diffrn_reflns_limit_h_max 13
_diffrn_reflns_limit_h_min -13
_diffrn_reflns_limit_k_max 16
_diffrn_reflns_limit_k_min -16
_diffrn_reflns_limit_l_max 17
_diffrn_reflns_limit_l_min -17
_diffrn_reflns_number 137217
_diffrn_reflns_point_group_measured_fraction_full 0.999
_diffrn_reflns_point_group_measured_fraction_max 0.996
_diffrn_reflns_theta_full 25.000
_diffrn_reflns_theta_max 26.412
_diffrn_reflns_theta_min 1.882
_diffrn_source 'Micro Focus Rotating Anode'
_diffrn_source_current 50.0
_diffrn_source_power 2.5
_diffrn_source_type 'Bruker TXS'
_diffrn_source_voltage 50.0
_diffrn_standards_number 0
_exptl_absorpt_coefficient_mu 0.598
_exptl_absorpt_correction_T_max 0.093181
_exptl_absorpt_correction_T_min 0.060819
_exptl_absorpt_correction_type multi-scan
_exptl_absorpt_process_details
;
 TWINABS-2012/1 (Bruker,2012) was used for absorption correction.
 
For component 1:
 wR2(int) was 0.1191 before and 0.0609 after correction.
 
For component 2:
 wR2(int) was 0.1357 before and 0.0706 after correction.
 The Ratio of minimum to maximum transmission is 0.66.

Final HKLF 4 output contains 137217 reflections, Rint = 0.0847
 (83935 with I > 3sig(I), Rint = 0.0714)
;
_exptl_crystal_colour purple
_exptl_crystal_density_diffrn 1.477
_exptl_crystal_description block
_exptl_crystal_F_000 956
_exptl_crystal_recrystallization_method 'Re-crystallisation from solvent: THF, diethyl ether'
_exptl_crystal_size_max 0.11
_exptl_crystal_size_mid 0.098
_exptl_crystal_size_min 0.04
_refine_diff_density_max 0.664
_refine_diff_density_min -0.234
_refine_diff_density_rms 0.066
_refine_ls_abs_structure_details
;
 Flack x determined using 3509 quotients [(I+)-(I-)]/[(I+)+(I-)]
 (Parsons, Flack and Wagner, Acta Cryst. B69 (2013) 249-259).
;
_refine_ls_abs_structure_Flack -0.005(7)
_refine_ls_extinction_method none
_refine_ls_goodness_of_fit_ref 1.063
_refine_ls_hydrogen_treatment constr
_refine_ls_matrix_type full
_refine_ls_number_parameters 542
_refine_ls_number_reflns 8507
_refine_ls_number_restraints 1
_refine_ls_restrained_S_all 1.063
_refine_ls_R_factor_all 0.0417
_refine_ls_R_factor_gt 0.0360
_refine_ls_shift/su_max 0.001
_refine_ls_shift/su_mean 0.000
_refine_ls_structure_factor_coef Fsqd
_refine_ls_weighting_details 'w=1/[\s^2^(Fo^2^)+(0.0468P)^2^+0.6284P] where P=(Fo^2^+2Fc^2^)/3'
_refine_ls_weighting_scheme calc
_refine_ls_wR_factor_gt 0.0843
_refine_ls_wR_factor_ref 0.0879
_reflns_Friedel_coverage 0.914
_reflns_Friedel_fraction_full 0.999
_reflns_Friedel_fraction_max 0.995
_reflns_number_gt 7894
_reflns_number_total 8507
_reflns_threshold_expression 'I > 2\s(I)'
_cod_data_source_file d4sc03364g2.cif
_cod_data_source_block Thomas_JM-166
_cod_depositor_comments
;
The following automatic conversions were performed:

data item '_diffrn_radiation_probe' value 'X-ray' was changed to
'x-ray' in accordance with the
/home/data/users/saulius/crontab/automatic-downloads/rss-feeds/RSC/lib/dictionaries/cif_core.dic
dictionary named 'cif_core.dic' version 2.4.2 last updated on
2011-04-26.

Automatic conversion script
Id: cif_fix_values 8170 2020-07-09 18:12:32Z antanas 

 Adding full bibliography for 1572433--1572439.cif.
;
_cod_database_code 1572433
_shelx_shelxl_version_number 2019/1
_shelx_space_group_comment
;
The symmetry employed for this shelxl refinement is uniquely defined
by the following loop, which should always be used as a source of
symmetry information in preference to the above space-group names.
They are only intended as comments.
;
_shelx_estimated_absorpt_t_max 0.976
_shelx_estimated_absorpt_t_min 0.937
_olex2_refinement_description
;
1. Twinned data refinement
 Scales: 0.625(3)
 0.375(3)
2. Fixed Uiso
 At 1.2 times of:
  All C(H) groups, All C(H,H) groups
3.a Secondary CH2 refined with riding coordinates:
 C1S(H1SA,H1SB), C2S(H2SA,H2SB), C3S(H3SA,H3SB), C4S(H4SA,H4SB), C5S(H5SA,
 H5SB), C6S(H6SA,H6SB), C7S(H7SA,H7SB), C8S(H8SA,H8SB)
3.b Aromatic/amide H refined with riding coordinates:
 C3(H3), C4(H4), C5(H5), C6(H6), C7(H7), C8(H8), C11(H11), C12(H12), C13(H13),
 C14(H14), C16(H16), C17(H17), C18(H18), C19(H19), C20(H20), C22(H22), C23(H23),
  C24(H24), C25(H25), C26(H26), C28(H28), C29(H29), C30(H30), C31(H31),
 C32(H32), C34(H34), C35(H35), C36(H36), C37(H37), C38(H38)
;
_olex2_submission_special_instructions 'No special instructions were received'

loop_
_space_group_symop_operation_xyz
'x, y, z'
'-x, y+1/2, -z'

loop_
_atom_site_label
_atom_site_type_symbol
_atom_site_fract_x
_atom_site_fract_y
_atom_site_fract_z
_atom_site_U_iso_or_equiv
_atom_site_adp_type
_atom_site_occupancy
_atom_site_site_symmetry_order
_atom_site_calc_flag
_atom_site_refinement_flags_posn
_atom_site_refinement_flags_adp
_atom_site_refinement_flags_occupancy
_atom_site_disorder_assembly
_atom_site_disorder_group
Co1 Co 0.28646(4) 0.61785(3) 0.68103(3) 0.01731(13) Uani 1 1 d . . . . .
P1 P 0.34307(9) 0.70872(7) 0.80734(7) 0.0176(2) Uani 1 1 d . . . . .
P2 P 0.14106(9) 0.52670(7) 0.72954(7) 0.0180(2) Uani 1 1 d . . . . .
O1S O 0.4428(3) 0.52134(19) 0.6890(2) 0.0251(6) Uani 1 1 d . . . . .
N1 N 0.3627(3) 0.7176(2) 0.6126(2) 0.0199(6) Uani 1 1 d . . . . .
N2 N 0.2141(3) 0.5825(2) 0.5565(2) 0.0193(6) Uani 1 1 d . . . . .
C1 C 0.4482(3) 0.7927(3) 0.7570(3) 0.0193(8) Uani 1 1 d . . . . .
C1S C 0.5506(5) 0.5496(4) 0.6448(5) 0.0466(13) Uani 1 1 d . . . . .
H1SA H 0.593565 0.605394 0.679537 0.056 Uiso 1 1 calc R U . . .
H1SB H 0.526417 0.569951 0.578005 0.056 Uiso 1 1 calc R U . . .
C2 C 0.4437(4) 0.7881(3) 0.6577(3) 0.0197(8) Uani 1 1 d . . . . .
C2S C 0.6350(4) 0.4595(4) 0.6485(4) 0.0386(11) Uani 1 1 d . . . . .
H2SA H 0.641506 0.433981 0.583698 0.046 Uiso 1 1 calc R U . . .
H2SB H 0.718855 0.475820 0.679271 0.046 Uiso 1 1 calc R U . . .
C3 C 0.5191(4) 0.8513(3) 0.6110(3) 0.0250(8) Uani 1 1 d . . . . .
H3 H 0.518521 0.847933 0.543935 0.030 Uiso 1 1 calc R U . . .
C3S C 0.5739(5) 0.3855(4) 0.7063(4) 0.0465(13) Uani 1 1 d . . . . .
H3SA H 0.606351 0.389830 0.774463 0.056 Uiso 1 1 calc R U . . .
H3SB H 0.585752 0.317624 0.683442 0.056 Uiso 1 1 calc R U . . .
C4 C 0.5941(4) 0.9182(3) 0.6636(3) 0.0279(9) Uani 1 1 d . . . . .
H4 H 0.644909 0.960935 0.631893 0.033 Uiso 1 1 calc R U . . .
C4S C 0.4389(5) 0.4156(3) 0.6899(5) 0.0453(13) Uani 1 1 d . . . . .
H4SA H 0.398826 0.389740 0.628475 0.054 Uiso 1 1 calc R U . . .
H4SB H 0.393339 0.391279 0.741763 0.054 Uiso 1 1 calc R U . . .
C5 C 0.5970(4) 0.9245(3) 0.7620(3) 0.0255(8) Uani 1 1 d . . . . .
H5 H 0.648340 0.971709 0.796806 0.031 Uiso 1 1 calc R U . . .
C6 C 0.5242(4) 0.8612(3) 0.8090(3) 0.0237(8) Uani 1 1 d . . . . .
H6 H 0.526230 0.864595 0.876164 0.028 Uiso 1 1 calc R U . . .
C7 C 0.3443(4) 0.7059(3) 0.5183(3) 0.0228(8) Uani 1 1 d . . . . .
H7 H 0.384846 0.745133 0.475827 0.027 Uiso 1 1 calc R U . . .
C8 C 0.2611(3) 0.6317(3) 0.4872(3) 0.0213(8) Uani 1 1 d . . . . .
H8 H 0.239256 0.617202 0.421720 0.026 Uiso 1 1 calc R U . . .
C9 C 0.1250(4) 0.5076(3) 0.5387(3) 0.0204(8) Uani 1 1 d . . . . .
C10 C 0.0784(4) 0.4682(3) 0.6184(3) 0.0208(8) Uani 1 1 d . . . . .
C11 C -0.0154(4) 0.3970(3) 0.6082(3) 0.0236(8) Uani 1 1 d . . . . .
H11 H -0.048658 0.372228 0.662604 0.028 Uiso 1 1 calc R U . . .
C12 C -0.0594(4) 0.3631(3) 0.5181(3) 0.0271(9) Uani 1 1 d . . . . .
H12 H -0.121803 0.313934 0.510422 0.033 Uiso 1 1 calc R U . . .
C13 C -0.0118(4) 0.4013(3) 0.4393(3) 0.0272(9) Uani 1 1 d . . . . .
H13 H -0.042194 0.377541 0.377893 0.033 Uiso 1 1 calc R U . . .
C14 C 0.0793(4) 0.4735(3) 0.4476(3) 0.0245(8) Uani 1 1 d . . . . .
H14 H 0.110160 0.499282 0.392646 0.029 Uiso 1 1 calc R U . . .
C15 C 0.4292(4) 0.6615(3) 0.9168(3) 0.0213(8) Uani 1 1 d . . . . .
C16 C 0.4313(4) 0.7099(3) 1.0038(3) 0.0259(8) Uani 1 1 d . . . . .
H16 H 0.388123 0.770324 1.007558 0.031 Uiso 1 1 calc R U . . .
C17 C 0.4963(4) 0.6702(3) 1.0848(3) 0.0291(9) Uani 1 1 d . . . . .
H17 H 0.496149 0.703060 1.144064 0.035 Uiso 1 1 calc R U . . .
C18 C 0.5617(4) 0.5827(3) 1.0802(3) 0.0303(9) Uani 1 1 d . . . . .
H18 H 0.606689 0.555931 1.135921 0.036 Uiso 1 1 calc R U . . .
C19 C 0.5607(4) 0.5353(3) 0.9942(3) 0.0311(9) Uani 1 1 d . . . . .
H19 H 0.605993 0.475839 0.990441 0.037 Uiso 1 1 calc R U . . .
C20 C 0.4941(4) 0.5735(3) 0.9128(3) 0.0282(9) Uani 1 1 d . . . . .
H20 H 0.492802 0.539532 0.853988 0.034 Uiso 1 1 calc R U . . .
C21 C 0.2270(3) 0.7911(3) 0.8470(3) 0.0186(7) Uani 1 1 d . . . . .
C22 C 0.2037(4) 0.8823(3) 0.8025(3) 0.0235(8) Uani 1 1 d . . . . .
H22 H 0.250823 0.902343 0.753500 0.028 Uiso 1 1 calc R U . . .
C23 C 0.1124(4) 0.9437(3) 0.8294(3) 0.0276(9) Uani 1 1 d . . . . .
H23 H 0.096071 1.004923 0.797962 0.033 Uiso 1 1 calc R U . . .
C24 C 0.0446(4) 0.9159(3) 0.9022(3) 0.0277(9) Uani 1 1 d . . . . .
H24 H -0.016739 0.958645 0.921642 0.033 Uiso 1 1 calc R U . . .
C25 C 0.0668(4) 0.8255(3) 0.9464(3) 0.0264(9) Uani 1 1 d . . . . .
H25 H 0.019709 0.806305 0.995789 0.032 Uiso 1 1 calc R U . . .
C26 C 0.1566(4) 0.7630(3) 0.9195(3) 0.0222(8) Uani 1 1 d . . . . .
H26 H 0.170720 0.701054 0.950099 0.027 Uiso 1 1 calc R U . . .
C27 C 0.0070(4) 0.5913(3) 0.7651(3) 0.0214(8) Uani 1 1 d . . . . .
C28 C -0.0240(4) 0.6820(3) 0.7223(3) 0.0259(9) Uani 1 1 d . . . . .
H28 H 0.026975 0.709365 0.678986 0.031 Uiso 1 1 calc R U . . .
C29 C -0.1283(4) 0.7324(3) 0.7424(3) 0.0316(10) Uani 1 1 d . . . . .
H29 H -0.148157 0.794626 0.713765 0.038 Uiso 1 1 calc R U . . .
C30 C -0.2035(4) 0.6916(4) 0.8045(3) 0.0352(10) Uani 1 1 d . . . . .
H30 H -0.276147 0.725207 0.817519 0.042 Uiso 1 1 calc R U . . .
C31 C -0.1730(4) 0.6018(4) 0.8478(3) 0.0384(11) Uani 1 1 d . . . . .
H31 H -0.224256 0.574847 0.891172 0.046 Uiso 1 1 calc R U . . .
C32 C -0.0684(4) 0.5509(3) 0.8284(3) 0.0288(9) Uani 1 1 d . . . . .
H32 H -0.048240 0.489169 0.857900 0.035 Uiso 1 1 calc R U . . .
C33 C 0.1745(3) 0.4303(3) 0.8186(3) 0.0201(8) Uani 1 1 d . . . . .
C34 C 0.1748(4) 0.3308(3) 0.7949(3) 0.0255(9) Uani 1 1 d . . . . .
H34 H 0.152058 0.310284 0.731110 0.031 Uiso 1 1 calc R U . . .
C35 C 0.2088(4) 0.2618(3) 0.8656(3) 0.0291(9) Uani 1 1 d . . . . .
H35 H 0.209561 0.193855 0.849611 0.035 Uiso 1 1 calc R U . . .
C36 C 0.2411(4) 0.2903(3) 0.9578(3) 0.0293(9) Uani 1 1 d . . . . .
H36 H 0.265004 0.242401 1.005348 0.035 Uiso 1 1 calc R U . . .
C37 C 0.2389(4) 0.3893(3) 0.9819(3) 0.0278(9) Uani 1 1 d . . . . .
H37 H 0.259918 0.409218 1.046143 0.033 Uiso 1 1 calc R U . . .
C38 C 0.2062(4) 0.4589(3) 0.9124(3) 0.0235(8) Uani 1 1 d . . . . .
H38 H 0.205391 0.526740 0.928824 0.028 Uiso 1 1 calc R U . . .
P3 P -0.17243(11) 0.16097(8) 0.80232(8) 0.0293(3) Uani 1 1 d . . . . .
F1 F -0.1179(4) 0.2138(3) 0.7164(2) 0.0766(13) Uani 1 1 d . . . . .
F2 F -0.1427(3) 0.0557(2) 0.7578(2) 0.0405(7) Uani 1 1 d . . . . .
F3 F -0.0398(3) 0.1614(2) 0.8636(2) 0.0493(8) Uani 1 1 d . . . . .
F4 F -0.3070(3) 0.1560(2) 0.74174(19) 0.0391(6) Uani 1 1 d . . . . .
F5 F -0.2264(2) 0.1046(2) 0.88789(17) 0.0362(6) Uani 1 1 d . . . . .
F6 F -0.2072(4) 0.26348(19) 0.8464(2) 0.0565(9) Uani 1 1 d . . . . .
O2S O 0.6202(3) 0.7102(2) 0.4434(2) 0.0380(7) Uani 1 1 d . . . . .
C5S C 0.7438(4) 0.7252(4) 0.4842(4) 0.0390(11) Uani 1 1 d . . . . .
H5SA H 0.747026 0.734586 0.553796 0.047 Uiso 1 1 calc R U . . .
H5SB H 0.778378 0.784714 0.456620 0.047 Uiso 1 1 calc R U . . .
C6S C 0.8167(5) 0.6359(4) 0.4630(5) 0.0530(15) Uani 1 1 d . . . . .
H6SA H 0.836541 0.595157 0.520743 0.064 Uiso 1 1 calc R U . . .
H6SB H 0.894733 0.655022 0.438381 0.064 Uiso 1 1 calc R U . . .
C7S C 0.7326(6) 0.5802(4) 0.3877(4) 0.0515(14) Uani 1 1 d . . . . .
H7SA H 0.775342 0.566357 0.331142 0.062 Uiso 1 1 calc R U . . .
H7SB H 0.704783 0.517190 0.413276 0.062 Uiso 1 1 calc R U . . .
C8S C 0.6254(5) 0.6490(4) 0.3632(4) 0.0444(12) Uani 1 1 d . . . . .
H8SA H 0.638000 0.689064 0.306662 0.053 Uiso 1 1 calc R U . . .
H8SB H 0.547543 0.611352 0.349240 0.053 Uiso 1 1 calc R U . . .

loop_
_atom_site_aniso_label
_atom_site_aniso_U_11
_atom_site_aniso_U_22
_atom_site_aniso_U_33
_atom_site_aniso_U_23
_atom_site_aniso_U_13
_atom_site_aniso_U_12
Co1 0.0174(2) 0.0172(2) 0.0175(2) 0.0000(2) 0.00282(17) -0.0009(2)
P1 0.0175(4) 0.0173(4) 0.0180(5) 0.0001(4) 0.0027(4) -0.0004(4)
P2 0.0180(5) 0.0176(4) 0.0183(5) 0.0009(4) 0.0024(4) -0.0011(4)
O1S 0.0236(14) 0.0211(13) 0.0312(15) -0.0004(12) 0.0059(12) 0.0037(12)
N1 0.0183(15) 0.0196(15) 0.0225(16) -0.0001(14) 0.0053(12) -0.0002(13)
N2 0.0181(15) 0.0206(14) 0.0195(15) -0.0010(13) 0.0034(12) 0.0033(12)
C1 0.0162(17) 0.0163(17) 0.0258(19) 0.0038(15) 0.0034(15) 0.0008(14)
C1S 0.028(2) 0.039(3) 0.077(4) 0.010(3) 0.021(2) 0.004(2)
C2 0.0171(18) 0.0153(17) 0.027(2) 0.0015(15) 0.0046(15) 0.0021(15)
C2S 0.029(2) 0.037(2) 0.050(3) -0.004(2) 0.005(2) 0.008(2)
C3 0.025(2) 0.0249(19) 0.025(2) 0.0023(17) 0.0065(16) -0.0010(17)
C3S 0.051(3) 0.032(2) 0.060(3) 0.007(2) 0.020(3) 0.020(2)
C4 0.023(2) 0.0244(19) 0.037(2) 0.0055(18) 0.0092(18) -0.0025(17)
C4S 0.039(3) 0.022(2) 0.079(4) 0.003(2) 0.023(3) 0.003(2)
C5 0.0223(19) 0.0214(18) 0.032(2) -0.0007(17) 0.0002(16) -0.0038(16)
C6 0.0203(18) 0.0253(19) 0.025(2) -0.0002(17) 0.0017(16) -0.0006(16)
C7 0.0237(18) 0.0243(18) 0.0212(18) 0.0042(16) 0.0060(15) 0.0010(16)
C8 0.0230(18) 0.023(2) 0.0184(17) 0.0004(15) 0.0039(14) 0.0025(16)
C9 0.0199(18) 0.0173(17) 0.0242(19) 0.0004(15) 0.0030(15) 0.0040(15)
C10 0.0204(18) 0.0193(17) 0.0218(19) -0.0010(16) -0.0013(15) 0.0020(15)
C11 0.023(2) 0.0217(19) 0.026(2) 0.0031(16) 0.0017(16) -0.0010(16)
C12 0.023(2) 0.0219(18) 0.035(2) -0.0021(18) -0.0029(17) -0.0017(16)
C13 0.027(2) 0.027(2) 0.026(2) -0.0062(17) -0.0032(17) 0.0046(17)
C14 0.026(2) 0.0230(19) 0.024(2) -0.0017(16) 0.0033(16) 0.0015(17)
C15 0.0182(18) 0.0248(18) 0.0209(18) 0.0043(16) 0.0022(15) -0.0027(16)
C16 0.0239(19) 0.028(2) 0.026(2) 0.0006(18) 0.0040(16) -0.0012(18)
C17 0.027(2) 0.040(2) 0.0200(19) -0.0005(18) 0.0009(17) -0.0043(19)
C18 0.025(2) 0.037(2) 0.028(2) 0.0112(18) -0.0035(17) -0.0074(18)
C19 0.028(2) 0.027(2) 0.037(2) 0.0066(19) -0.0002(18) 0.0023(18)
C20 0.029(2) 0.028(2) 0.028(2) 0.0010(18) 0.0031(17) 0.0009(18)
C21 0.0173(18) 0.0211(18) 0.0165(17) -0.0022(15) -0.0015(14) 0.0034(15)
C22 0.021(2) 0.026(2) 0.023(2) 0.0022(17) 0.0045(16) -0.0003(17)
C23 0.027(2) 0.0237(19) 0.032(2) 0.0049(17) 0.0037(17) 0.0047(17)
C24 0.024(2) 0.029(2) 0.031(2) -0.0037(18) 0.0065(17) 0.0059(17)
C25 0.024(2) 0.032(2) 0.023(2) 0.0007(17) 0.0046(17) 0.0009(17)
C26 0.0225(19) 0.0210(18) 0.023(2) 0.0033(16) 0.0039(16) -0.0015(16)
C27 0.0180(17) 0.025(2) 0.0205(18) -0.0024(15) -0.0013(14) 0.0007(15)
C28 0.024(2) 0.028(2) 0.025(2) 0.0005(16) 0.0010(16) 0.0022(17)
C29 0.034(2) 0.031(2) 0.028(2) -0.0024(18) -0.0027(18) 0.0099(19)
C30 0.025(2) 0.045(3) 0.035(2) -0.007(2) 0.0026(18) 0.013(2)
C31 0.027(2) 0.051(3) 0.039(2) 0.006(2) 0.0112(18) 0.005(2)
C32 0.025(2) 0.032(2) 0.030(2) 0.0024(18) 0.0067(17) 0.0011(18)
C33 0.0160(18) 0.0238(18) 0.0206(19) 0.0046(16) 0.0028(14) -0.0001(16)
C34 0.021(2) 0.027(2) 0.027(2) 0.0002(17) 0.0017(17) 0.0012(17)
C35 0.027(2) 0.0214(19) 0.039(2) 0.0077(18) 0.0049(18) 0.0016(17)
C36 0.027(2) 0.030(2) 0.031(2) 0.0126(18) 0.0033(17) 0.0046(18)
C37 0.024(2) 0.036(2) 0.023(2) 0.0038(18) 0.0017(16) 0.0018(18)
C38 0.0200(19) 0.0237(19) 0.027(2) 0.0029(16) 0.0007(16) 0.0033(16)
P3 0.0344(6) 0.0283(5) 0.0253(6) -0.0033(5) 0.0035(5) -0.0065(5)
F1 0.113(3) 0.081(2) 0.0376(17) 0.0016(18) 0.0154(19) -0.065(2)
F2 0.0349(15) 0.0437(15) 0.0435(16) -0.0164(13) 0.0076(12) 0.0040(12)
F3 0.0353(16) 0.0644(18) 0.0472(17) -0.0112(15) 0.0005(13) -0.0146(14)
F4 0.0449(16) 0.0340(13) 0.0353(14) -0.0025(12) -0.0080(12) 0.0072(12)
F5 0.0389(14) 0.0423(15) 0.0280(12) 0.0014(12) 0.0068(10) -0.0008(13)
F6 0.091(3) 0.0264(14) 0.0459(18) -0.0085(13) -0.0166(17) 0.0058(16)
O2S 0.0306(16) 0.0412(17) 0.0415(18) -0.0094(16) 0.0009(14) 0.0028(15)
C5S 0.033(2) 0.042(3) 0.039(3) -0.010(2) -0.006(2) 0.005(2)
C6S 0.042(3) 0.040(3) 0.074(4) -0.012(3) -0.005(3) 0.009(2)
C7S 0.059(4) 0.043(3) 0.051(3) -0.016(3) 0.002(3) 0.010(3)
C8S 0.044(3) 0.045(3) 0.042(3) -0.012(2) -0.001(2) 0.001(2)

loop_
_atom_type_symbol
_atom_type_description
_atom_type_scat_dispersion_real
_atom_type_scat_dispersion_imag
_atom_type_scat_source
C C 0.0033 0.0016 'International Tables Vol C Tables 4.2.6.8 and 6.1.1.4'
H H 0.0000 0.0000 'International Tables Vol C Tables 4.2.6.8 and 6.1.1.4'
N N 0.0061 0.0033 'International Tables Vol C Tables 4.2.6.8 and 6.1.1.4'
O O 0.0106 0.0060 'International Tables Vol C Tables 4.2.6.8 and 6.1.1.4'
F F 0.0171 0.0103 'International Tables Vol C Tables 4.2.6.8 and 6.1.1.4'
P P 0.1023 0.0942 'International Tables Vol C Tables 4.2.6.8 and 6.1.1.4'
Co Co 0.3494 0.9721 'International Tables Vol C Tables 4.2.6.8 and 6.1.1.4'

loop_
_exptl_crystal_face_index_h
_exptl_crystal_face_index_k
_exptl_crystal_face_index_l
_exptl_crystal_face_perp_dist
-1.00 1.00 -1.00 0.0420
-1.00 -1.00 -1.00 0.0370
-1.00 1.00 1.00 0.0480
-1.00 -1.00 0.00 0.0480
0.00 0.00 -1.00 0.0190
0.00 0.00 1.00 0.0090
0.00 -1.00 0.00 0.0560
0.00 1.00 0.00 0.0460
1.00 -1.00 1.00 0.0300
1.00 1.00 1.00 0.0240
1.00 -1.00 -1.00 0.0460
1.00 1.00 0.00 0.0280

loop_
_geom_angle_atom_site_label_1
_geom_angle_atom_site_label_2
_geom_angle_atom_site_label_3
_geom_angle
_geom_angle_site_symmetry_1
_geom_angle_site_symmetry_3
_geom_angle_publ_flag
P2 Co1 P1 101.94(4) . . ?
O1S Co1 P1 98.89(8) . . ?
O1S Co1 P2 103.82(8) . . ?
N1 Co1 P1 85.26(10) . . ?
N1 Co1 P2 159.34(10) . . ?
N1 Co1 O1S 93.99(12) . . ?
N2 Co1 P1 159.88(10) . . ?
N2 Co1 P2 84.92(10) . . ?
N2 Co1 O1S 97.74(12) . . ?
N2 Co1 N1 82.36(14) . . ?
C1 P1 Co1 99.36(13) . . ?
C1 P1 C15 105.49(18) . . ?
C1 P1 C21 103.14(17) . . ?
C15 P1 Co1 123.94(14) . . ?
C21 P1 Co1 117.08(13) . . ?
C21 P1 C15 105.02(18) . . ?
C10 P2 Co1 100.82(13) . . ?
C10 P2 C27 102.50(18) . . ?
C10 P2 C33 107.98(18) . . ?
C27 P2 Co1 116.66(13) . . ?
C33 P2 Co1 122.02(13) . . ?
C33 P2 C27 104.80(18) . . ?
C1S O1S Co1 119.8(3) . . ?
C4S O1S Co1 126.0(3) . . ?
C4S O1S C1S 107.2(3) . . ?
C2 N1 Co1 122.8(3) . . ?
C7 N1 Co1 113.5(3) . . ?
C7 N1 C2 123.2(3) . . ?
C8 N2 Co1 113.6(3) . . ?
C8 N2 C9 123.0(3) . . ?
C9 N2 Co1 123.3(3) . . ?
C2 C1 P1 114.5(3) . . ?
C6 C1 P1 125.0(3) . . ?
C6 C1 C2 120.4(4) . . ?
O1S C1S H1SA 110.4 . . ?
O1S C1S H1SB 110.4 . . ?
O1S C1S C2S 106.8(4) . . ?
H1SA C1S H1SB 108.6 . . ?
C2S C1S H1SA 110.4 . . ?
C2S C1S H1SB 110.4 . . ?
N1 C2 C3 125.1(4) . . ?
C1 C2 N1 115.5(3) . . ?
C1 C2 C3 119.4(4) . . ?
C1S C2S H2SA 110.8 . . ?
C1S C2S H2SB 110.8 . . ?
H2SA C2S H2SB 108.9 . . ?
C3S C2S C1S 104.5(4) . . ?
C3S C2S H2SA 110.8 . . ?
C3S C2S H2SB 110.8 . . ?
C2 C3 H3 120.3 . . ?
C4 C3 C2 119.4(4) . . ?
C4 C3 H3 120.3 . . ?
C2S C3S H3SA 111.2 . . ?
C2S C3S H3SB 111.2 . . ?
C2S C3S C4S 102.8(4) . . ?
H3SA C3S H3SB 109.1 . . ?
C4S C3S H3SA 111.2 . . ?
C4S C3S H3SB 111.2 . . ?
C3 C4 H4 119.3 . . ?
C3 C4 C5 121.5(4) . . ?
C5 C4 H4 119.3 . . ?
O1S C4S C3S 104.0(4) . . ?
O1S C4S H4SA 111.0 . . ?
O1S C4S H4SB 111.0 . . ?
C3S C4S H4SA 111.0 . . ?
C3S C4S H4SB 111.0 . . ?
H4SA C4S H4SB 109.0 . . ?
C4 C5 H5 120.2 . . ?
C6 C5 C4 119.6(4) . . ?
C6 C5 H5 120.2 . . ?
C1 C6 H6 120.1 . . ?
C5 C6 C1 119.8(4) . . ?
C5 C6 H6 120.1 . . ?
N1 C7 H7 122.7 . . ?
N1 C7 C8 114.7(3) . . ?
C8 C7 H7 122.7 . . ?
N2 C8 C7 114.9(3) . . ?
N2 C8 H8 122.6 . . ?
C7 C8 H8 122.6 . . ?
C10 C9 N2 116.2(3) . . ?
C10 C9 C14 119.4(4) . . ?
C14 C9 N2 124.4(4) . . ?
C9 C10 P2 113.3(3) . . ?
C9 C10 C11 120.8(4) . . ?
C11 C10 P2 125.7(3) . . ?
C10 C11 H11 120.3 . . ?
C12 C11 C10 119.5(4) . . ?
C12 C11 H11 120.3 . . ?
C11 C12 H12 120.2 . . ?
C13 C12 C11 119.6(4) . . ?
C13 C12 H12 120.2 . . ?
C12 C13 H13 119.1 . . ?
C12 C13 C14 121.9(4) . . ?
C14 C13 H13 119.1 . . ?
C9 C14 H14 120.6 . . ?
C13 C14 C9 118.8(4) . . ?
C13 C14 H14 120.6 . . ?
C16 C15 P1 122.4(3) . . ?
C20 C15 P1 118.6(3) . . ?
C20 C15 C16 119.0(4) . . ?
C15 C16 H16 119.9 . . ?
C17 C16 C15 120.1(4) . . ?
C17 C16 H16 119.9 . . ?
C16 C17 H17 119.7 . . ?
C16 C17 C18 120.6(4) . . ?
C18 C17 H17 119.7 . . ?
C17 C18 H18 120.3 . . ?
C19 C18 C17 119.3(4) . . ?
C19 C18 H18 120.3 . . ?
C18 C19 H19 119.7 . . ?
C18 C19 C20 120.5(4) . . ?
C20 C19 H19 119.7 . . ?
C15 C20 H20 119.8 . . ?
C19 C20 C15 120.4(4) . . ?
C19 C20 H20 119.8 . . ?
C22 C21 P1 120.0(3) . . ?
C22 C21 C26 118.9(4) . . ?
C26 C21 P1 121.1(3) . . ?
C21 C22 H22 119.8 . . ?
C23 C22 C21 120.4(4) . . ?
C23 C22 H22 119.8 . . ?
C22 C23 H23 119.9 . . ?
C22 C23 C24 120.2(4) . . ?
C24 C23 H23 119.9 . . ?
C23 C24 H24 120.1 . . ?
C25 C24 C23 119.7(4) . . ?
C25 C24 H24 120.1 . . ?
C24 C25 H25 119.7 . . ?
C26 C25 C24 120.7(4) . . ?
C26 C25 H25 119.7 . . ?
C21 C26 H26 120.0 . . ?
C25 C26 C21 120.0(4) . . ?
C25 C26 H26 120.0 . . ?
C28 C27 P2 117.7(3) . . ?
C28 C27 C32 119.6(4) . . ?
C32 C27 P2 122.6(3) . . ?
C27 C28 H28 119.7 . . ?
C29 C28 C27 120.6(4) . . ?
C29 C28 H28 119.7 . . ?
C28 C29 H29 120.2 . . ?
C28 C29 C30 119.5(4) . . ?
C30 C29 H29 120.2 . . ?
C29 C30 H30 119.9 . . ?
C29 C30 C31 120.2(4) . . ?
C31 C30 H30 119.9 . . ?
C30 C31 H31 119.7 . . ?
C30 C31 C32 120.7(4) . . ?
C32 C31 H31 119.7 . . ?
C27 C32 H32 120.3 . . ?
C31 C32 C27 119.3(4) . . ?
C31 C32 H32 120.3 . . ?
C34 C33 P2 122.4(3) . . ?
C38 C33 P2 117.9(3) . . ?
C38 C33 C34 119.6(4) . . ?
C33 C34 H34 120.4 . . ?
C35 C34 C33 119.3(4) . . ?
C35 C34 H34 120.4 . . ?
C34 C35 H35 119.5 . . ?
C36 C35 C34 120.9(4) . . ?
C36 C35 H35 119.5 . . ?
C35 C36 H36 120.0 . . ?
C35 C36 C37 119.9(4) . . ?
C37 C36 H36 120.0 . . ?
C36 C37 H37 120.1 . . ?
C38 C37 C36 119.8(4) . . ?
C38 C37 H37 120.1 . . ?
C33 C38 H38 119.8 . . ?
C37 C38 C33 120.4(4) . . ?
C37 C38 H38 119.8 . . ?
F1 P3 F2 89.5(2) . . ?
F1 P3 F3 91.1(2) . . ?
F1 P3 F4 90.6(2) . . ?
F1 P3 F5 178.4(2) . . ?
F1 P3 F6 91.9(2) . . ?
F2 P3 F4 88.10(15) . . ?
F3 P3 F2 90.30(16) . . ?
F3 P3 F4 177.69(18) . . ?
F3 P3 F5 88.85(16) . . ?
F5 P3 F2 88.88(15) . . ?
F5 P3 F4 89.45(15) . . ?
F6 P3 F2 177.72(19) . . ?
F6 P3 F3 91.48(18) . . ?
F6 P3 F4 90.07(17) . . ?
F6 P3 F5 89.75(17) . . ?
C8S O2S C5S 106.6(4) . . ?
O2S C5S H5SA 110.2 . . ?
O2S C5S H5SB 110.2 . . ?
O2S C5S C6S 107.6(4) . . ?
H5SA C5S H5SB 108.5 . . ?
C6S C5S H5SA 110.2 . . ?
C6S C5S H5SB 110.2 . . ?
C5S C6S H6SA 110.8 . . ?
C5S C6S H6SB 110.8 . . ?
C5S C6S C7S 104.6(4) . . ?
H6SA C6S H6SB 108.9 . . ?
C7S C6S H6SA 110.8 . . ?
C7S C6S H6SB 110.8 . . ?
C6S C7S H7SA 111.0 . . ?
C6S C7S H7SB 111.0 . . ?
H7SA C7S H7SB 109.0 . . ?
C8S C7S C6S 103.9(4) . . ?
C8S C7S H7SA 111.0 . . ?
C8S C7S H7SB 111.0 . . ?
O2S C8S C7S 106.4(4) . . ?
O2S C8S H8SA 110.4 . . ?
O2S C8S H8SB 110.4 . . ?
C7S C8S H8SA 110.4 . . ?
C7S C8S H8SB 110.4 . . ?
H8SA C8S H8SB 108.6 . . ?

loop_
_geom_bond_atom_site_label_1
_geom_bond_atom_site_label_2
_geom_bond_distance
_geom_bond_site_symmetry_2
_geom_bond_publ_flag
Co1 P1 2.1997(10) . ?
Co1 P2 2.1835(11) . ?
Co1 O1S 2.141(3) . ?
Co1 N1 1.910(3) . ?
Co1 N2 1.906(3) . ?
P1 C1 1.819(4) . ?
P1 C15 1.831(4) . ?
P1 C21 1.826(4) . ?
P2 C10 1.822(4) . ?
P2 C27 1.825(4) . ?
P2 C33 1.824(4) . ?
O1S C1S 1.447(5) . ?
O1S C4S 1.436(5) . ?
N1 C2 1.404(5) . ?
N1 C7 1.336(5) . ?
N2 C8 1.337(5) . ?
N2 C9 1.408(5) . ?
C1 C2 1.403(6) . ?
C1 C6 1.396(6) . ?
C1S H1SA 0.9900 . ?
C1S H1SB 0.9900 . ?
C1S C2S 1.528(6) . ?
C2 C3 1.405(5) . ?
C2S H2SA 0.9900 . ?
C2S H2SB 0.9900 . ?
C2S C3S 1.499(7) . ?
C3 H3 0.9500 . ?
C3 C4 1.379(6) . ?
C3S H3SA 0.9900 . ?
C3S H3SB 0.9900 . ?
C3S C4S 1.519(7) . ?
C4 H4 0.9500 . ?
C4 C5 1.392(6) . ?
C4S H4SA 0.9900 . ?
C4S H4SB 0.9900 . ?
C5 H5 0.9500 . ?
C5 C6 1.390(6) . ?
C6 H6 0.9500 . ?
C7 H7 0.9500 . ?
C7 C8 1.391(6) . ?
C8 H8 0.9500 . ?
C9 C10 1.396(5) . ?
C9 C14 1.405(6) . ?
C10 C11 1.401(6) . ?
C11 H11 0.9500 . ?
C11 C12 1.388(6) . ?
C12 H12 0.9500 . ?
C12 C13 1.384(6) . ?
C13 H13 0.9500 . ?
C13 C14 1.389(6) . ?
C14 H14 0.9500 . ?
C15 C16 1.394(6) . ?
C15 C20 1.392(6) . ?
C16 H16 0.9500 . ?
C16 C17 1.383(6) . ?
C17 H17 0.9500 . ?
C17 C18 1.391(6) . ?
C18 H18 0.9500 . ?
C18 C19 1.377(6) . ?
C19 H19 0.9500 . ?
C19 C20 1.389(6) . ?
C20 H20 0.9500 . ?
C21 C22 1.399(6) . ?
C21 C26 1.404(5) . ?
C22 H22 0.9500 . ?
C22 C23 1.384(6) . ?
C23 H23 0.9500 . ?
C23 C24 1.389(6) . ?
C24 H24 0.9500 . ?
C24 C25 1.385(6) . ?
C25 H25 0.9500 . ?
C25 C26 1.382(6) . ?
C26 H26 0.9500 . ?
C27 C28 1.396(6) . ?
C27 C32 1.397(6) . ?
C28 H28 0.9500 . ?
C28 C29 1.384(6) . ?
C29 H29 0.9500 . ?
C29 C30 1.387(7) . ?
C30 H30 0.9500 . ?
C30 C31 1.387(7) . ?
C31 H31 0.9500 . ?
C31 C32 1.388(6) . ?
C32 H32 0.9500 . ?
C33 C34 1.392(6) . ?
C33 C38 1.387(6) . ?
C34 H34 0.9500 . ?
C34 C35 1.387(6) . ?
C35 H35 0.9500 . ?
C35 C36 1.368(7) . ?
C36 H36 0.9500 . ?
C36 C37 1.387(6) . ?
C37 H37 0.9500 . ?
C37 C38 1.380(6) . ?
C38 H38 0.9500 . ?
P3 F1 1.587(3) . ?
P3 F2 1.610(3) . ?
P3 F3 1.596(3) . ?
P3 F4 1.611(3) . ?
P3 F5 1.602(3) . ?
P3 F6 1.589(3) . ?
O2S C5S 1.417(6) . ?
O2S C8S 1.413(6) . ?
C5S H5SA 0.9900 . ?
C5S H5SB 0.9900 . ?
C5S C6S 1.499(7) . ?
C6S H6SA 0.9900 . ?
C6S H6SB 0.9900 . ?
C6S C7S 1.523(8) . ?
C7S H7SA 0.9900 . ?
C7S H7SB 0.9900 . ?
C7S C8S 1.504(7) . ?
C8S H8SA 0.9900 . ?
C8S H8SB 0.9900 . ?

loop_
_geom_torsion_atom_site_label_1
_geom_torsion_atom_site_label_2
_geom_torsion_atom_site_label_3
_geom_torsion_atom_site_label_4
_geom_torsion
_geom_torsion_site_symmetry_1
_geom_torsion_site_symmetry_2
_geom_torsion_site_symmetry_3
_geom_torsion_site_symmetry_4
_geom_torsion_publ_flag
Co1 P1 C1 C2 11.2(3) . . . . ?
Co1 P1 C1 C6 -172.1(3) . . . . ?
Co1 P1 C15 C16 -159.8(3) . . . . ?
Co1 P1 C15 C20 19.7(4) . . . . ?
Co1 P1 C21 C22 -81.4(3) . . . . ?
Co1 P1 C21 C26 96.1(3) . . . . ?
Co1 P2 C10 C9 -8.9(3) . . . . ?
Co1 P2 C10 C11 176.8(3) . . . . ?
Co1 P2 C27 C28 28.2(3) . . . . ?
Co1 P2 C27 C32 -155.5(3) . . . . ?
Co1 P2 C33 C34 -103.5(3) . . . . ?
Co1 P2 C33 C38 73.4(3) . . . . ?
Co1 O1S C1S C2S -170.7(3) . . . . ?
Co1 O1S C4S C3S -174.5(3) . . . . ?
Co1 N1 C2 C1 -11.3(5) . . . . ?
Co1 N1 C2 C3 167.9(3) . . . . ?
Co1 N1 C7 C8 7.8(4) . . . . ?
Co1 N2 C8 C7 -6.1(4) . . . . ?
Co1 N2 C9 C10 8.5(4) . . . . ?
Co1 N2 C9 C14 -173.4(3) . . . . ?
P1 C1 C2 N1 -2.1(4) . . . . ?
P1 C1 C2 C3 178.7(3) . . . . ?
P1 C1 C6 C5 -177.3(3) . . . . ?
P1 C15 C16 C17 178.9(3) . . . . ?
P1 C15 C20 C19 179.9(3) . . . . ?
P1 C21 C22 C23 177.3(3) . . . . ?
P1 C21 C26 C25 -178.1(3) . . . . ?
P2 C10 C11 C12 176.1(3) . . . . ?
P2 C27 C28 C29 176.7(3) . . . . ?
P2 C27 C32 C31 -176.2(4) . . . . ?
P2 C33 C34 C35 175.9(3) . . . . ?
P2 C33 C38 C37 -176.5(3) . . . . ?
O1S C1S C2S C3S -6.1(6) . . . . ?
N1 C2 C3 C4 179.4(4) . . . . ?
N1 C7 C8 N2 -1.2(5) . . . . ?
N2 C9 C10 P2 2.0(4) . . . . ?
N2 C9 C10 C11 176.6(3) . . . . ?
N2 C9 C14 C13 -177.9(3) . . . . ?
C1 P1 C15 C16 87.3(4) . . . . ?
C1 P1 C15 C20 -93.2(3) . . . . ?
C1 P1 C21 C22 26.5(4) . . . . ?
C1 P1 C21 C26 -156.0(3) . . . . ?
C1 C2 C3 C4 -1.4(6) . . . . ?
C1S O1S C4S C3S 35.4(6) . . . . ?
C1S C2S C3S C4S 26.5(6) . . . . ?
C2 N1 C7 C8 179.6(3) . . . . ?
C2 C1 C6 C5 -0.7(6) . . . . ?
C2 C3 C4 C5 0.1(6) . . . . ?
C2S C3S C4S O1S -38.3(6) . . . . ?
C3 C4 C5 C6 0.9(6) . . . . ?
C4 C5 C6 C1 -0.6(6) . . . . ?
C4S O1S C1S C2S -18.4(6) . . . . ?
C6 C1 C2 N1 -179.0(3) . . . . ?
C6 C1 C2 C3 1.7(6) . . . . ?
C7 N1 C2 C1 177.6(3) . . . . ?
C7 N1 C2 C3 -3.2(6) . . . . ?
C8 N2 C9 C10 -175.4(4) . . . . ?
C8 N2 C9 C14 2.7(6) . . . . ?
C9 N2 C8 C7 177.5(3) . . . . ?
C9 C10 C11 C12 2.2(6) . . . . ?
C10 P2 C27 C28 -80.8(3) . . . . ?
C10 P2 C27 C32 95.4(4) . . . . ?
C10 P2 C33 C34 12.3(4) . . . . ?
C10 P2 C33 C38 -170.8(3) . . . . ?
C10 C9 C14 C13 0.2(6) . . . . ?
C10 C11 C12 C13 -1.3(6) . . . . ?
C11 C12 C13 C14 -0.2(6) . . . . ?
C12 C13 C14 C9 0.7(6) . . . . ?
C14 C9 C10 P2 -176.3(3) . . . . ?
C14 C9 C10 C11 -1.6(6) . . . . ?
C15 P1 C1 C2 140.4(3) . . . . ?
C15 P1 C1 C6 -42.8(4) . . . . ?
C15 P1 C21 C22 136.8(3) . . . . ?
C15 P1 C21 C26 -45.7(4) . . . . ?
C15 C16 C17 C18 1.1(6) . . . . ?
C16 C15 C20 C19 -0.5(6) . . . . ?
C16 C17 C18 C19 -0.4(6) . . . . ?
C17 C18 C19 C20 -0.7(6) . . . . ?
C18 C19 C20 C15 1.2(7) . . . . ?
C20 C15 C16 C17 -0.6(6) . . . . ?
C21 P1 C1 C2 -109.6(3) . . . . ?
C21 P1 C1 C6 67.1(4) . . . . ?
C21 P1 C15 C16 -21.3(4) . . . . ?
C21 P1 C15 C20 158.2(3) . . . . ?
C21 C22 C23 C24 1.2(6) . . . . ?
C22 C21 C26 C25 -0.6(6) . . . . ?
C22 C23 C24 C25 -1.5(7) . . . . ?
C23 C24 C25 C26 0.7(7) . . . . ?
C24 C25 C26 C21 0.4(6) . . . . ?
C26 C21 C22 C23 -0.2(6) . . . . ?
C27 P2 C10 C9 111.7(3) . . . . ?
C27 P2 C10 C11 -62.6(4) . . . . ?
C27 P2 C33 C34 121.0(3) . . . . ?
C27 P2 C33 C38 -62.1(3) . . . . ?
C27 C28 C29 C30 -1.0(6) . . . . ?
C28 C27 C32 C31 0.0(6) . . . . ?
C28 C29 C30 C31 1.4(7) . . . . ?
C29 C30 C31 C32 -1.1(7) . . . . ?
C30 C31 C32 C27 0.4(7) . . . . ?
C32 C27 C28 C29 0.3(6) . . . . ?
C33 P2 C10 C9 -138.0(3) . . . . ?
C33 P2 C10 C11 47.7(4) . . . . ?
C33 P2 C27 C28 166.5(3) . . . . ?
C33 P2 C27 C32 -17.3(4) . . . . ?
C33 C34 C35 C36 0.4(6) . . . . ?
C34 C33 C38 C37 0.5(6) . . . . ?
C34 C35 C36 C37 0.7(7) . . . . ?
C35 C36 C37 C38 -1.1(7) . . . . ?
C36 C37 C38 C33 0.5(6) . . . . ?
C38 C33 C34 C35 -1.0(6) . . . . ?
O2S C5S C6S C7S 13.0(6) . . . . ?
C5S O2S C8S C7S 34.1(5) . . . . ?
C5S C6S C7S C8S 7.0(6) . . . . ?
C6S C7S C8S O2S -24.9(6) . . . . ?
C8S O2S C5S C6S -29.5(6) . . . . ?

loop_
_twin_individual_id
_twin_individual_mass_fraction_refined
1 0.625(3)
2 0.375(3)
